data_2209521
loop_
_publ_author_name
'Kubo, Kanji'
'Yamamoto, Emi'
'Mori, Akira'

_publ_section_title
;
 5-(Acetyloxy)tropolone
;
_journal_coeditor_code HB2086
_journal_issue 7
_journal_name_full 'Acta Crystallographica Section E'
_journal_page_first o2988
_journal_page_last o2990
_journal_paper_doi 10.1107/S1600536806023294
_journal_volume 62
_journal_year 2006
_chemical_formula_moiety 'C9 H8 O4'
_chemical_formula_sum 'C9 H8 O4'
_chemical_formula_weight 180.16
_chemical_name_common
;
2-Methacryloxytropone
;
_chemical_name_systematic
;
5-acetoxy-2-hydroxy-2,4,6-cycloheptatrien-1-one
;
_space_group_IT_number 14
_symmetry_cell_setting monoclinic
_symmetry_space_group_name_Hall '-P 2ybc'
_symmetry_space_group_name_H-M 'P 1 21/c 1'
_cell_angle_alpha 90.0000
_cell_angle_beta 93.576(17)
_cell_angle_gamma 90.0000
_cell_formula_units_Z 4
_cell_length_a 3.8076(12)
_cell_length_b 10.987(3)
_cell_length_c 20.356(6)
_cell_measurement_reflns_used 7768
_cell_measurement_temperature 153.1
_cell_measurement_theta_max 68.1
_cell_measurement_theta_min 4.0
_cell_volume 849.9(4)
_computing_cell_refinement CrystalClear
_computing_data_collection 'CrystalClear (Rigaku, 1999)'
_computing_data_reduction 'CrystalStructure (Rigaku/MSC, 2004)'
_computing_molecular_graphics 'ORTEPIII (Burnett & Johnson, 1996)'
_computing_publication_material CrystalStructure
_computing_structure_refinement 'SHELXL97 (Sheldrick 1997)'
_computing_structure_solution 'SIR97 (Altomare <i>et al.</i>, 1999)'
_diffrn_detector_area_resol_mean 10.00
_diffrn_measured_fraction_theta_full 0.970
_diffrn_measured_fraction_theta_max 0.970
_diffrn_measurement_device_type 'Rigaku R-AXIS RAPID'
_diffrn_measurement_method \w
_diffrn_radiation_type 'Cu K\a'
_diffrn_radiation_wavelength 1.54187
_diffrn_reflns_av_R_equivalents 0.033
_diffrn_reflns_limit_h_max 4
_diffrn_reflns_limit_h_min -4
_diffrn_reflns_limit_k_max 12
_diffrn_reflns_limit_k_min -12
_diffrn_reflns_limit_l_max 24
_diffrn_reflns_limit_l_min -24
_diffrn_reflns_number 7929
_diffrn_reflns_theta_full 68.11
_diffrn_reflns_theta_max 68.11
_exptl_absorpt_coefficient_mu 0.959
_exptl_absorpt_correction_T_max 0.909
_exptl_absorpt_correction_T_min 0.656
_exptl_absorpt_correction_type multi-scan
_exptl_absorpt_process_details '(ABSCOR; Higashi, 1995)'
_exptl_crystal_colour colourless
_exptl_crystal_density_diffrn 1.408
_exptl_crystal_density_method 'not measured'
_exptl_crystal_description prism
_exptl_crystal_F_000 376.00
_exptl_crystal_size_max 0.33
_exptl_crystal_size_mid 0.26
_exptl_crystal_size_min 0.10
_refine_diff_density_max 0.38
_refine_diff_density_min -0.39
_refine_ls_extinction_coef 0.0126(11)
_refine_ls_extinction_method 'SHELXL97 (Sheldrick 1997)'
_refine_ls_goodness_of_fit_ref 1.041
_refine_ls_hydrogen_treatment mixed
_refine_ls_number_parameters 124
_refine_ls_number_reflns 1512
_refine_ls_R_factor_gt 0.0386
_refine_ls_shift/su_max 0.0000
_refine_ls_structure_factor_coef Fsqd
_refine_ls_weighting_details 'w = 1/[\s^2^(Fo^2^)+(0.0452P)^2^+0.5664P] where P=(Fo^2^+2Fc^2^)/3'
_refine_ls_weighting_scheme calc
_refine_ls_wR_factor_ref 0.1036
_reflns_number_gt 1407
_reflns_number_total 1512
_reflns_threshold_expression F^2^>2\s(F^2^)
_cod_data_source_file hb2086.cif
_cod_data_source_block I
_cod_original_sg_symbol_H-M 'P 21/c'
_cod_database_code 2209521
_cod_database_fobs_code 2209521

loop_
_symmetry_equiv_pos_site_id
_symmetry_equiv_pos_as_xyz
1 +X,+Y,+Z
2 -X,1/2+Y,1/2-Z
3 -X,-Y,-Z
4 +X,1/2-Y,1/2+Z

loop_
_atom_site_type_symbol
_atom_site_label
_atom_site_fract_x
_atom_site_fract_y
_atom_site_fract_z
_atom_site_U_iso_or_equiv
_atom_site_adp_type
_atom_site_calc_flag
_atom_site_refinement_flags
_atom_site_occupancy
O O1 0.1422(3) -0.04362(11) 0.56906(6) 0.0357(3) Uani d . 1.00
O O2 -0.1489(3) 0.16647(11) 0.54664(6) 0.0331(3) Uani d . 1.00
O O3 0.3438(2) 0.19672(10) 0.82194(5) 0.0276(3) Uani d . 1.00
O O4 0.0353(3) 0.04061(11) 0.86142(6) 0.0335(3) Uani d . 1.00
C C1 0.1591(4) 0.02698(13) 0.61685(8) 0.0248(3) Uani d . 1.00
C C2 -0.0026(4) 0.14717(13) 0.60713(8) 0.0248(3) Uani d . 1.00
C C3 -0.0247(4) 0.24044(14) 0.65143(8) 0.0266(4) Uani d . 1.00
C C4 0.0850(4) 0.24602(13) 0.71843(8) 0.0257(3) Uani d . 1.00
C C5 0.2555(4) 0.16019(13) 0.75662(8) 0.0237(3) Uani d . 1.00
C C6 0.3803(4) 0.04525(13) 0.73769(8) 0.0237(3) Uani d . 1.00
C C7 0.3394(4) -0.01023(13) 0.67796(8) 0.0237(3) Uani d . 1.00
C C8 0.2210(4) 0.12773(14) 0.87186(8) 0.0266(4) Uani d . 1.00
C C9 0.3463(5) 0.17711(18) 0.93708(9) 0.0378(4) Uani d . 1.00
H H1 0.2618 0.1252 0.9719 0.045 Uiso c R 1.00
H H2 -0.100(6) 0.104(2) 0.5201(11) 0.057(7) Uiso c . 1.00
H H3 -0.1310 0.3127 0.6340 0.032 Uiso c R 1.00
H H4 0.0331 0.3198 0.7401 0.031 Uiso c R 1.00
H H5 0.5100 0.0008 0.7711 0.028 Uiso c R 1.00
H H6 0.4498 -0.0876 0.6762 0.028 Uiso c R 1.00
H H7 0.2556 0.2599 0.9419 0.045 Uiso c R 1.00
H H8 0.6041 0.1788 0.9404 0.045 Uiso c R 1.00

loop_
_atom_site_aniso_label
_atom_site_aniso_U_11
_atom_site_aniso_U_22
_atom_site_aniso_U_33
_atom_site_aniso_U_12
_atom_site_aniso_U_13
_atom_site_aniso_U_23
O1 0.0549(8) 0.0270(6) 0.0245(6) 0.0076(5) -0.0036(5) -0.0046(4)
O2 0.0468(8) 0.0280(6) 0.0238(6) 0.0080(5) -0.0029(5) 0.0008(4)
O3 0.0339(6) 0.0239(6) 0.0249(6) -0.0054(4) 0.0002(4) -0.0052(4)
O4 0.0407(7) 0.0291(6) 0.0307(6) -0.0063(5) 0.0026(5) -0.0016(5)
C1 0.0282(8) 0.0223(8) 0.0244(8) -0.0007(6) 0.0044(6) -0.0007(6)
C2 0.0253(8) 0.0240(8) 0.0252(8) -0.0003(6) 0.0021(6) 0.0041(6)
C3 0.0287(9) 0.0193(8) 0.0318(9) 0.0023(6) 0.0029(7) 0.0025(6)
C4 0.0269(8) 0.0190(7) 0.0316(8) -0.0012(6) 0.0052(6) -0.0032(6)
C5 0.0239(8) 0.0226(8) 0.0247(8) -0.0060(6) 0.0023(6) -0.0040(6)
C6 0.0241(8) 0.0216(7) 0.0254(8) -0.0015(6) 0.0008(6) 0.0014(6)
C7 0.0261(8) 0.0178(7) 0.0275(8) 0.0023(6) 0.0035(6) 0.0013(6)
C8 0.0276(9) 0.0245(8) 0.0275(8) 0.0037(6) 0.0011(6) -0.0026(6)
C9 0.0390(11) 0.0455(11) 0.0287(9) -0.0023(8) 0.0012(7) -0.0087(8)

loop_
_atom_type_symbol
_atom_type_description
_atom_type_scat_dispersion_real
_atom_type_scat_dispersion_imag
_atom_type_scat_source
C C 0.018 0.009
;
International Tables for Crystallography
(1992, Vol. C, Tables 4.2.6.8 and 6.1.1.4)
;
H H 0.000 0.000
;
International Tables for Crystallography
(1992, Vol. C, Table 6.1.1.4)
;
O O 0.049 0.032
;
International Tables for Crystallography
(1992, Vol. C, Tables 4.2.6.8 and 6.1.1.4)
;

loop_
_geom_angle_atom_site_label_1
_geom_angle_atom_site_label_2
_geom_angle_atom_site_label_3
_geom_angle
_geom_angle_publ_flag
C5 O3 C8 117.97(12) no
O1 C1 C2 117.13(14) no
O1 C1 C7 119.79(14) no
C2 C1 C7 123.06(14) no
O2 C2 C1 114.51(13) no
O2 C2 C3 116.64(14) no
C1 C2 C3 128.85(14) no
C2 C3 C4 130.20(15) no
C3 C4 C5 128.88(15) no
O3 C5 C4 114.75(13) no
O3 C5 C6 116.61(13) no
C4 C5 C6 128.37(15) no
C5 C6 C7 128.56(14) no
C1 C7 C6 131.74(14) no
O3 C8 O4 122.20(14) no
O3 C8 C9 110.78(14) no
O4 C8 C9 127.02(16) no
C2 O2 H2 110.2(15) no
C2 C3 H3 115.0 no
C4 C3 H3 115.0 no
C3 C4 H4 116.0 no
C5 C4 H4 116.0 no
C5 C6 H5 116.0 no
C7 C6 H5 116.0 no
C1 C7 H6 114.0 no
C6 C7 H6 114.0 no
C8 C9 H1 109.5 no
C8 C9 H7 109.5 no
C8 C9 H8 109.5 no
H1 C9 H7 109.5 no
H1 C9 H8 109.5 no
H7 C9 H8 109.5 no

loop_
_geom_bond_atom_site_label_1
_geom_bond_atom_site_label_2
_geom_bond_distance
_geom_bond_publ_flag
O1 C1 1.243(2) no
O2 C2 1.3363(19) no
O3 C5 1.4093(18) no
O3 C8 1.3729(19) no
O4 C8 1.201(2) no
C1 C2 1.465(2) n
C2 C3 1.371(2) n
C3 C4 1.403(2) n
C4 C5 1.361(2) n
C5 C6 1.411(2) n
C6 C7 1.360(2) n
C7 C1 1.442(2) n
C8 C9 1.485(2) no
O2 H2 0.90(2) no
C3 H3 0.9500 no
C4 H4 0.9500 no
C6 H5 0.9499 no
C7 H6 0.9500 no
C9 H1 0.980 no
C9 H7 0.980 no
C9 H8 0.980 no

loop_
_geom_hbond_atom_site_label_D
_geom_hbond_atom_site_label_H
_geom_hbond_atom_site_label_A
_geom_hbond_site_symmetry_A
_geom_hbond_distance_DH
_geom_hbond_distance_HA
_geom_hbond_distance_DA
_geom_hbond_angle_DHA
_geom_hbond_publ_flag
O2 H2 O1 . 0.90(2) 2.09(2) 2.589(2) 114.1(18) yes
O2 H2 O1 3_556 0.90(2) 1.93(2) 2.716(2) 145(2) yes
C3 H3 O4 2_556 0.95 2.53 3.309(2) 139 yes
C6 H5 O4 1_655 0.95 2.67 3.433(2) 138 yes
C7 H6 O3 2_646 0.95 2.50 3.438(2) 171 yes
C9 H7 O1 2_556 0.98 2.64 3.586(2) 163 yes

loop_
_geom_torsion_atom_site_label_1
_geom_torsion_atom_site_label_2
_geom_torsion_atom_site_label_3
_geom_torsion_atom_site_label_4
_geom_torsion
_geom_torsion_publ_flag
C1 C2 C3 C4 -3.2(3) n
C2 C3 C4 C5 2.7(3) n
C3 C4 C5 C6 3.2(3) n
C4 C5 C6 C7 -4.8(3) n
C5 C6 C7 C1 -1.0(3) n
C6 C7 C1 C2 5.4(2) n
C7 C1 C2 C3 -2.3(2) n
C5 O3 C8 O4 -2.1(2) no
C5 O3 C8 C9 178.46(13) no
C8 O3 C5 C4 122.98(15) no
C8 O3 C5 C6 -62.38(19) no
O1 C1 C2 O2 -0.5(2) no
O1 C1 C2 C3 179.11(17) no
O1 C1 C7 C6 -176.05(17) no
C7 C1 C2 O2 178.12(15) no
O2 C2 C3 C4 176.41(16) no
C3 C4 C5 O3 177.09(15) n
O3 C5 C6 C7 -178.60(15) no

loop_
_cod_related_entry_id
_cod_related_entry_database
_cod_related_entry_code
1 ChemSpider 21127962
